data_7248484
loop_
_publ_author_name
'Paska, Bart\/lomiej'
'Cichowicz, Grzegorz'
'Rzepi\'nski, Patryk'
'Cyra\'nski, Micha\/l Ksawery'
'Dobrzycki, \/Lukasz'
'Boese, Roland'

_publ_section_title
;
 Structural chemistry of decalins and perfluorodecalins
;
_journal_issue 19
_journal_name_full CrystEngComm
_journal_page_first 2474
_journal_page_last 2490
_journal_paper_doi 10.1039/D3CE01117H
_journal_volume 26
_journal_year 2024
_chemical_formula_sum 'C10 H18'
_chemical_formula_weight 138.24
_chemical_melting_point 229
_chemical_name_systematic 'cis-Decalin (HT form refined in monoclinic SG)'
_space_group_crystal_system monoclinic
_space_group_IT_number 15
_space_group_name_Hall '-I 2ya'
_space_group_name_H-M_alt 'I 1 2/a 1'
_atom_sites_solution_hydrogens geom
_audit_update_record
;
2023-11-05 deposited with the CCDC.	2024-02-21 downloaded from the CCDC.
;
_cell_angle_alpha 90
_cell_angle_beta 101.5642(10)
_cell_angle_gamma 90
_cell_formula_units_Z 8
_cell_length_a 11.9791(4)
_cell_length_b 8.2813(3)
_cell_length_c 18.0809(7)
_cell_measurement_reflns_used 5172
_cell_measurement_temperature 170.(2)
_cell_measurement_theta_max 25.3836
_cell_measurement_theta_min 2.7152
_cell_volume 1757.26(11)
_computing_cell_refinement 'SAINT V8.34A (Bruker AXS Inc., 2013)'
_computing_data_collection 'APEX2 V2014 (Bruker AXS Inc., 2014)'
_computing_data_reduction 'SAINT V8.34A (Bruker AXS Inc., 2013)'
_computing_publication_material 'APEX2 V2014 (Bruker AXS Inc., 2014)'
_computing_structure_refinement 'SHELXL-2014 (Sheldrick 2014)'
_computing_structure_solution 'SHELXS-2014 (Sheldrick, 2014)'
_diffrn_ambient_temperature 170.(2)
_diffrn_detector_area_resol_mean 10.4167
_diffrn_measured_fraction_theta_full 0.986
_diffrn_measured_fraction_theta_max 0.986
_diffrn_measurement_device_type 'Bruker D8 VENTURE'
_diffrn_measurement_method '/p scans'
_diffrn_radiation_monochromator TRIUMPH
_diffrn_radiation_type MoK\a
_diffrn_radiation_wavelength 0.71073
_diffrn_reflns_av_R_equivalents 0.0265
_diffrn_reflns_av_unetI/netI 0.0118
_diffrn_reflns_limit_h_max 14
_diffrn_reflns_limit_h_min -14
_diffrn_reflns_limit_k_max 9
_diffrn_reflns_limit_k_min -9
_diffrn_reflns_limit_l_max 21
_diffrn_reflns_limit_l_min -21
_diffrn_reflns_number 10437
_diffrn_reflns_theta_full 25.05
_diffrn_reflns_theta_max 25.05
_diffrn_reflns_theta_min 2.71
_diffrn_source 'fine focus sealed tube'
_exptl_absorpt_coefficient_mu 0.057
_exptl_absorpt_correction_type none
_exptl_absorpt_process_details
;
;
_exptl_crystal_colour colourless
_exptl_crystal_density_diffrn 1.045
_exptl_crystal_density_method 'not measured'
_exptl_crystal_description cylindrical
_exptl_crystal_F_000 624
_exptl_crystal_recrystallization_method 'From the Melt'
_exptl_crystal_size_max 0.600
_exptl_crystal_size_mid 0.400
_exptl_crystal_size_min 0.400
_refine_diff_density_max 0.127
_refine_diff_density_min -0.134
_refine_ls_extinction_coef 0.0028(9)
_refine_ls_extinction_method 'SHELXL-2014/7 (Sheldrick 2014'
_refine_ls_goodness_of_fit_ref 1.044
_refine_ls_hydrogen_treatment constr
_refine_ls_matrix_type full
_refine_ls_number_parameters 133
_refine_ls_number_reflns 1536
_refine_ls_number_restraints 25
_refine_ls_restrained_S_all 1.047
_refine_ls_R_factor_all 0.0477
_refine_ls_R_factor_gt 0.0412
_refine_ls_shift/su_max 0.000
_refine_ls_shift/su_mean 0.000
_refine_ls_structure_factor_coef Fsqd
_refine_ls_weighting_details 'w=1/[\s^2^(Fo^2^)+(0.0460P)^2^+0.7889P] where P=(Fo^2^+2Fc^2^)/3'
_refine_ls_weighting_scheme calc
_refine_ls_wR_factor_gt 0.1007
_refine_ls_wR_factor_ref 0.1083
_reflns_number_gt 1328
_reflns_number_total 1536
_reflns_threshold_expression 'I > 2\s(I)'
_cod_data_source_file d3ce01117h2.cif
_cod_data_source_block c_Dec_k180K_170K_hu_mI
_cod_depositor_comments 'Adding full bibliography for 7248441--7248493.cif.'
_cod_database_code 7248484

loop_
_space_group_symop_operation_xyz
'x, y, z'
'-x+1/2, y, -z'
'x+1/2, y+1/2, z+1/2'
'-x+1, y+1/2, -z+1/2'
'-x, -y, -z'
'x-1/2, -y, z'
'-x+1/2, -y+1/2, -z+1/2'
'x, -y+1/2, z+1/2'

loop_
_atom_site_type_symbol
_atom_site_label
_atom_site_fract_x
_atom_site_fract_y
_atom_site_fract_z
_atom_site_U_iso_or_equiv
_atom_site_adp_type
_atom_site_calc_flag
_atom_site_refinement_flags_adp
_atom_site_refinement_flags_occupancy
_atom_site_refinement_flags_posn
_atom_site_occupancy
_atom_site_disorder_assembly
_atom_site_disorder_group
C C1 0.65441(10) 0.36882(16) 0.57913(6) 0.0346(3) Uani d . P D 0.924(2) A 1
H H1 0.6427 0.3507 0.5234 0.041 Uiso calc U P R 0.924(2) A 1
C C2 0.73461(11) 0.2362(2) 0.61703(8) 0.0480(4) Uani d . P D 0.924(2) A 1
H H2A 0.8076 0.2432 0.5994 0.058 Uiso calc U P R 0.924(2) A 1
H H2B 0.7509 0.2532 0.6724 0.058 Uiso calc U P R 0.924(2) A 1
C C3 0.68348(17) 0.0688(2) 0.59942(14) 0.0634(5) Uani d . P D 0.924(2) A 1
H H3A 0.7361 -0.0133 0.6268 0.076 Uiso calc U P R 0.924(2) A 1
H H3B 0.6743 0.0473 0.5447 0.076 Uiso calc U P R 0.924(2) A 1
C C4 0.56809(18) 0.0542(2) 0.62226(14) 0.0593(5) Uani d . P D 0.924(2) A 1
H H4A 0.5345 -0.0529 0.6069 0.071 Uiso calc U P R 0.924(2) A 1
H H4B 0.5784 0.0629 0.6778 0.071 Uiso calc U P R 0.924(2) A 1
C C5 0.48750(12) 0.18629(19) 0.58511(9) 0.0463(4) Uani d . P D 0.924(2) A 1
H H5A 0.4154 0.1789 0.6038 0.056 Uiso calc U P R 0.924(2) A 1
H H5B 0.4695 0.1677 0.5299 0.056 Uiso calc U P R 0.924(2) A 1
C C6 0.53647(9) 0.35658(15) 0.60046(6) 0.0337(3) Uani d . P D 0.924(2) A 1
H H6 0.4845 0.4318 0.5664 0.04 Uiso calc U P R 0.924(2) A 1
C C7 0.53972(11) 0.41269(19) 0.68138(8) 0.0397(4) Uani d . P D 0.924(2) A 1
H H7A 0.4617 0.4097 0.6918 0.048 Uiso calc U P R 0.924(2) A 1
H H7B 0.5878 0.3379 0.7169 0.048 Uiso calc U P R 0.924(2) A 1
C C8 0.58715(12) 0.5835(2) 0.69412(10) 0.0512(4) Uani d . P D 0.924(2) A 1
H H8A 0.5917 0.6143 0.7475 0.061 Uiso calc U P R 0.924(2) A 1
H H8B 0.535 0.66 0.6622 0.061 Uiso calc U P R 0.924(2) A 1
C C9 0.70522(12) 0.5952(2) 0.67498(9) 0.0514(4) Uani d . P D 0.924(2) A 1
H H9A 0.7594 0.5281 0.7107 0.062 Uiso calc U P R 0.924(2) A 1
H H9B 0.7319 0.7085 0.6806 0.062 Uiso calc U P R 0.924(2) A 1
C C10 0.70351(12) 0.5386(2) 0.59446(7) 0.0429(4) Uani d . P D 0.924(2) A 1
H H10A 0.7822 0.5402 0.5852 0.051 Uiso calc U P R 0.924(2) A 1
H H10B 0.6575 0.6151 0.5587 0.051 Uiso calc U P R 0.924(2) A 1
C C1B 0.5979(10) 0.3028(16) 0.6790(7) 0.039(4) Uiso d . P D 0.076(2) A 2
H H1B 0.6049 0.2261 0.7224 0.046 Uiso calc U P R 0.076(2) A 2
C C2B 0.5090(13) 0.240(2) 0.6134(9) 0.038(5) Uiso d . P D 0.076(2) A 2
H H2B1 0.4329 0.2388 0.627 0.046 Uiso calc U P R 0.076(2) A 2
H H2B2 0.5056 0.3094 0.5686 0.046 Uiso calc U P R 0.076(2) A 2
C C3B 0.5427(14) 0.072(2) 0.5966(10) 0.029(5) Uiso d . P D 0.076(2) A 2
H H3B1 0.4808 0.0213 0.5594 0.035 Uiso calc U P R 0.076(2) A 2
H H3B2 0.5551 0.0065 0.6433 0.035 Uiso calc U P R 0.076(2) A 2
C C4B 0.6549(14) 0.076(3) 0.5643(10) 0.048(6) Uiso d . P D 0.076(2) A 2
H H4B1 0.6771 -0.034 0.552 0.057 Uiso calc U P R 0.076(2) A 2
H H4B2 0.644 0.1431 0.5179 0.057 Uiso calc U P R 0.076(2) A 2
C C5B 0.7429(14) 0.148(2) 0.6242(10) 0.041(5) Uiso d . P D 0.076(2) A 2
H H5B1 0.8143 0.1578 0.6048 0.049 Uiso calc U P R 0.076(2) A 2
H H5B2 0.7579 0.072 0.6673 0.049 Uiso calc U P R 0.076(2) A 2
C C6B 0.7153(11) 0.3154(16) 0.6542(8) 0.039(4) Uiso d . P D 0.076(2) A 2
H H6B 0.7756 0.3452 0.6989 0.047 Uiso calc U P R 0.076(2) A 2
C C7B 0.7067(14) 0.4461(19) 0.5947(8) 0.029(4) Uiso d . P D 0.076(2) A 2
H H7B1 0.645 0.4189 0.5513 0.035 Uiso calc U P R 0.076(2) A 2
H H7B2 0.7791 0.4518 0.5763 0.035 Uiso calc U P R 0.076(2) A 2
C C8B 0.6824(12) 0.6087(18) 0.6268(12) 0.036(4) Uiso d . P D 0.076(2) A 2
H H8B1 0.6841 0.6942 0.5887 0.044 Uiso calc U P R 0.076(2) A 2
H H8B2 0.7416 0.6335 0.6719 0.044 Uiso calc U P R 0.076(2) A 2
C C9B 0.5643(14) 0.605(2) 0.6484(12) 0.055(5) Uiso d . P D 0.076(2) A 2
H H9B1 0.5486 0.7096 0.671 0.065 Uiso calc U P R 0.076(2) A 2
H H9B2 0.504 0.5853 0.6032 0.065 Uiso calc U P R 0.076(2) A 2
C C10B 0.5674(16) 0.471(2) 0.7045(10) 0.041(5) Uiso d . P D 0.076(2) A 2
H H10C 0.4916 0.4645 0.7183 0.05 Uiso calc U P R 0.076(2) A 2
H H10D 0.6232 0.5 0.7507 0.05 Uiso calc U P R 0.076(2) A 2

loop_
_atom_site_aniso_label
_atom_site_aniso_U_11
_atom_site_aniso_U_22
_atom_site_aniso_U_33
_atom_site_aniso_U_12
_atom_site_aniso_U_13
_atom_site_aniso_U_23
C1 0.0325(6) 0.0462(8) 0.0259(6) -0.0037(6) 0.0081(5) 0.0001(5)
C2 0.0355(7) 0.0663(11) 0.0459(8) 0.0115(7) 0.0172(6) 0.0069(8)
C3 0.0694(12) 0.0518(10) 0.0766(15) 0.0207(9) 0.0329(11) 0.0103(10)
C4 0.0705(12) 0.0406(9) 0.0730(14) 0.0041(8) 0.0295(11) 0.0117(9)
C5 0.0414(8) 0.0470(9) 0.0526(9) -0.0107(7) 0.0146(6) -0.0018(7)
C6 0.0268(6) 0.0396(7) 0.0339(6) 0.0003(5) 0.0043(5) 0.0046(5)
C7 0.0264(6) 0.0531(9) 0.0426(8) 0.0006(6) 0.0144(5) 0.0003(7)
C8 0.0465(8) 0.0576(10) 0.0538(10) -0.0055(7) 0.0205(7) -0.0161(8)
C9 0.0453(8) 0.0634(10) 0.0478(10) -0.0180(7) 0.0148(7) -0.0160(7)
C10 0.0381(7) 0.0538(10) 0.0392(8) -0.0121(7) 0.0135(6) -0.0016(7)

loop_
_atom_type_symbol
_atom_type_description
_atom_type_scat_dispersion_real
_atom_type_scat_dispersion_imag
_atom_type_scat_source
C C 0.0033 0.0016 'International Tables Vol C Tables 4.2.6.8 and 6.1.1.4'
H H 0.0000 0.0000 'International Tables Vol C Tables 4.2.6.8 and 6.1.1.4'

loop_
_geom_angle_atom_site_label_1
_geom_angle_atom_site_label_2
_geom_angle_atom_site_label_3
_geom_angle_site_symmetry_1
_geom_angle_site_symmetry_3
_geom_angle
_geom_angle_publ_flag
C2 C1 C10 . . 113.29(12) ?
C2 C1 C6 . . 111.48(10) ?
C10 C1 C6 . . 110.74(10) ?
C2 C1 H1 . . 107.0 ?
C10 C1 H1 . . 107.0 ?
C6 C1 H1 . . 107.0 ?
C3 C2 C1 . . 111.72(13) ?
C3 C2 H2A . . 109.3 ?
C1 C2 H2A . . 109.3 ?
C3 C2 H2B . . 109.3 ?
C1 C2 H2B . . 109.3 ?
H2A C2 H2B . . 107.9 ?
C2 C3 C4 . . 111.33(13) ?
C2 C3 H3A . . 109.4 ?
C4 C3 H3A . . 109.4 ?
C2 C3 H3B . . 109.4 ?
C4 C3 H3B . . 109.4 ?
H3A C3 H3B . . 108.0 ?
C5 C4 C3 . . 110.64(14) ?
C5 C4 H4A . . 109.5 ?
C3 C4 H4A . . 109.5 ?
C5 C4 H4B . . 109.5 ?
C3 C4 H4B . . 109.5 ?
H4A C4 H4B . . 108.1 ?
C4 C5 C6 . . 113.30(13) ?
C4 C5 H5A . . 108.9 ?
C6 C5 H5A . . 108.9 ?
C4 C5 H5B . . 108.9 ?
C6 C5 H5B . . 108.9 ?
H5A C5 H5B . . 107.7 ?
C7 C6 C5 . . 112.89(11) ?
C7 C6 C1 . . 111.79(10) ?
C5 C6 C1 . . 110.63(10) ?
C7 C6 H6 . . 107.1 ?
C5 C6 H6 . . 107.1 ?
C1 C6 H6 . . 107.1 ?
C8 C7 C6 . . 111.34(11) ?
C8 C7 H7A . . 109.4 ?
C6 C7 H7A . . 109.4 ?
C8 C7 H7B . . 109.4 ?
C6 C7 H7B . . 109.4 ?
H7A C7 H7B . . 108.0 ?
C7 C8 C9 . . 111.05(11) ?
C7 C8 H8A . . 109.4 ?
C9 C8 H8A . . 109.4 ?
C7 C8 H8B . . 109.4 ?
C9 C8 H8B . . 109.4 ?
H8A C8 H8B . . 108.0 ?
C8 C9 C10 . . 111.18(12) ?
C8 C9 H9A . . 109.4 ?
C10 C9 H9A . . 109.4 ?
C8 C9 H9B . . 109.4 ?
C10 C9 H9B . . 109.4 ?
H9A C9 H9B . . 108.0 ?
C9 C10 C1 . . 112.77(11) ?
C9 C10 H10A . . 109.0 ?
C1 C10 H10A . . 109.0 ?
C9 C10 H10B . . 109.0 ?
C1 C10 H10B . . 109.0 ?
H10A C10 H10B . . 107.8 ?
C2B C1B C10B . . 112.1(12) ?
C2B C1B C6B . . 109.3(11) ?
C10B C1B C6B . . 107.9(11) ?
C2B C1B H1B . . 109.2 ?
C10B C1B H1B . . 109.2 ?
C6B C1B H1B . . 109.2 ?
C3B C2B C1B . . 107.7(12) ?
C3B C2B H2B1 . . 110.2 ?
C1B C2B H2B1 . . 110.2 ?
C3B C2B H2B2 . . 110.2 ?
C1B C2B H2B2 . . 110.2 ?
H2B1 C2B H2B2 . . 108.5 ?
C2B C3B C4B . . 109.9(14) ?
C2B C3B H3B1 . . 109.7 ?
C4B C3B H3B1 . . 109.7 ?
C2B C3B H3B2 . . 109.7 ?
C4B C3B H3B2 . . 109.7 ?
H3B1 C3B H3B2 . . 108.2 ?
C5B C4B C3B . . 105.9(13) ?
C5B C4B H4B1 . . 110.6 ?
C3B C4B H4B1 . . 110.6 ?
C5B C4B H4B2 . . 110.6 ?
C3B C4B H4B2 . . 110.6 ?
H4B1 C4B H4B2 . . 108.7 ?
C4B C5B C6B . . 116.4(13) ?
C4B C5B H5B1 . . 108.2 ?
C6B C5B H5B1 . . 108.2 ?
C4B C5B H5B2 . . 108.2 ?
C6B C5B H5B2 . . 108.2 ?
H5B1 C5B H5B2 . . 107.3 ?
C7B C6B C5B . . 112.3(12) ?
C7B C6B C1B . . 108.3(11) ?
C5B C6B C1B . . 108.0(11) ?
C7B C6B H6B . . 109.4 ?
C5B C6B H6B . . 109.4 ?
C1B C6B H6B . . 109.4 ?
C6B C7B C8B . . 110.7(12) ?
C6B C7B H7B1 . . 109.5 ?
C8B C7B H7B1 . . 109.5 ?
C6B C7B H7B2 . . 109.5 ?
C8B C7B H7B2 . . 109.5 ?
H7B1 C7B H7B2 . . 108.1 ?
C7B C8B C9B . . 109.7(12) ?
C7B C8B H8B1 . . 109.7 ?
C9B C8B H8B1 . . 109.7 ?
C7B C8B H8B2 . . 109.7 ?
C9B C8B H8B2 . . 109.7 ?
H8B1 C8B H8B2 . . 108.2 ?
C10B C9B C8B . . 106.6(13) ?
C10B C9B H9B1 . . 110.4 ?
C8B C9B H9B1 . . 110.4 ?
C10B C9B H9B2 . . 110.4 ?
C8B C9B H9B2 . . 110.4 ?
H9B1 C9B H9B2 . . 108.6 ?
C9B C10B C1B . . 116.4(13) ?
C9B C10B H10C . . 108.2 ?
C1B C10B H10C . . 108.2 ?
C9B C10B H10D . . 108.2 ?
C1B C10B H10D . . 108.2 ?
H10C C10B H10D . . 107.3 ?

loop_
_geom_bond_atom_site_label_1
_geom_bond_atom_site_label_2
_geom_bond_site_symmetry_2
_geom_bond_distance
_geom_bond_publ_flag
C1 C2 . 1.528(2) ?
C1 C10 . 1.528(2) ?
C1 C6 . 1.5406(16) ?
C1 H1 . 1.0 ?
C2 C3 . 1.524(3) ?
C2 H2A . 0.99 ?
C2 H2B . 0.99 ?
C3 C4 . 1.525(2) ?
C3 H3A . 0.99 ?
C3 H3B . 0.99 ?
C4 C5 . 1.523(2) ?
C4 H4A . 0.99 ?
C4 H4B . 0.99 ?
C5 C6 . 1.5312(19) ?
C5 H5A . 0.99 ?
C5 H5B . 0.99 ?
C6 C7 . 1.5281(19) ?
C6 H6 . 1.0 ?
C7 C8 . 1.525(2) ?
C7 H7A . 0.99 ?
C7 H7B . 0.99 ?
C8 C9 . 1.5250(18) ?
C8 H8A . 0.99 ?
C8 H8B . 0.99 ?
C9 C10 . 1.5257(19) ?
C9 H9A . 0.99 ?
C9 H9B . 0.99 ?
C10 H10A . 0.99 ?
C10 H10B . 0.99 ?
C1B C2B . 1.519(15) ?
C1B C10B . 1.535(15) ?
C1B C6B . 1.563(14) ?
C1B H1B . 1.0 ?
C2B C3B . 1.492(16) ?
C2B H2B1 . 0.99 ?
C2B H2B2 . 0.99 ?
C3B C4B . 1.571(16) ?
C3B H3B1 . 0.99 ?
C3B H3B2 . 0.99 ?
C4B C5B . 1.477(16) ?
C4B H4B1 . 0.99 ?
C4B H4B2 . 0.99 ?
C5B C6B . 1.548(15) ?
C5B H5B1 . 0.99 ?
C5B H5B2 . 0.99 ?
C6B C7B . 1.515(15) ?
C6B H6B . 1.0 ?
C7B C8B . 1.517(15) ?
C7B H7B1 . 0.99 ?
C7B H7B2 . 0.99 ?
C8B C9B . 1.541(16) ?
C8B H8B1 . 0.99 ?
C8B H8B2 . 0.99 ?
C9B C10B . 1.500(16) ?
C9B H9B1 . 0.99 ?
C9B H9B2 . 0.99 ?
C10B H10C . 0.99 ?
C10B H10D . 0.99 ?

loop_
_geom_torsion_atom_site_label_1
_geom_torsion_atom_site_label_2
_geom_torsion_atom_site_label_3
_geom_torsion_atom_site_label_4
_geom_torsion_site_symmetry_1
_geom_torsion_site_symmetry_2
_geom_torsion_site_symmetry_3
_geom_torsion_site_symmetry_4
_geom_torsion
_geom_torsion_publ_flag
C10 C1 C2 C3 . . . . -179.10(12) ?
C6 C1 C2 C3 . . . . 55.19(15) ?
C1 C2 C3 C4 . . . . -56.4(2) ?
C2 C3 C4 C5 . . . . 55.2(3) ?
C3 C4 C5 C6 . . . . -54.6(2) ?
C4 C5 C6 C7 . . . . -72.81(16) ?
C4 C5 C6 C1 . . . . 53.31(16) ?
C2 C1 C6 C7 . . . . 73.88(14) ?
C10 C1 C6 C7 . . . . -53.22(13) ?
C2 C1 C6 C5 . . . . -52.85(14) ?
C10 C1 C6 C5 . . . . -179.95(11) ?
C5 C6 C7 C8 . . . . -179.09(11) ?
C1 C6 C7 C8 . . . . 55.42(14) ?
C6 C7 C8 C9 . . . . -56.33(17) ?
C7 C8 C9 C10 . . . . 55.5(2) ?
C8 C9 C10 C1 . . . . -54.60(19) ?
C2 C1 C10 C9 . . . . -73.04(16) ?
C6 C1 C10 C9 . . . . 53.06(16) ?
C10B C1B C2B C3B . . . . -176.3(13) ?
C6B C1B C2B C3B . . . . 64.2(16) ?
C1B C2B C3B C4B . . . . -67.8(17) ?
C2B C3B C4B C5B . . . . 61.3(19) ?
C3B C4B C5B C6B . . . . -55.(2) ?
C4B C5B C6B C7B . . . . -65.7(19) ?
C4B C5B C6B C1B . . . . 53.6(18) ?
C2B C1B C6B C7B . . . . 67.1(15) ?
C10B C1B C6B C7B . . . . -55.0(15) ?
C2B C1B C6B C5B . . . . -54.7(14) ?
C10B C1B C6B C5B . . . . -176.8(12) ?
C5B C6B C7B C8B . . . . -178.6(13) ?
C1B C6B C7B C8B . . . . 62.2(16) ?
C6B C7B C8B C9B . . . . -64.6(18) ?
C7B C8B C9B C10B . . . . 58.1(19) ?
C8B C9B C10B C1B . . . . -57.(2) ?
C2B C1B C10B C9B . . . . -64.(2) ?
C6B C1B C10B C9B . . . . 55.8(19) ?
